data_4324337
loop_
_publ_author_name
'Ahmed A. Mohamed'
'Simone Ricci'
'Alfredo Burini'
'Rossana Galassi'
'Carlo Santini'
'Gina M. Chiarella'
'Doris Y. Melgarejo'
'John P. Fackler'

_publ_section_title
;
 Halide and Nitrite Recognizing Hexanuclear Metallacycle Copper(II)
 Pyrazolates
;
_journal_name_full 'Inorganic Chemistry'
_journal_page_first 1014
_journal_page_last 1020
_journal_paper_doi 10.1021/ic1016824
_journal_volume 50
_journal_year 2011
_chemical_formula_moiety 'C30 H12 Cu6 F36 I N12 O6, C16 H36 N, C6 H11, C6 H14'
_chemical_formula_sum 'C58 H73 Cu6 F36 I N13 O6'
_chemical_formula_weight 2240.49
_chemical_name_systematic
; 

 ? 

;
_space_group_IT_number 2
_symmetry_cell_setting triclinic
_symmetry_space_group_name_Hall '-P 1'
_symmetry_space_group_name_H-M 'P -1'
_atom_sites_solution_hydrogens geom
_atom_sites_solution_primary direct
_atom_sites_solution_secondary difmap
_audit_creation_method SHELXL-97
_cell_angle_alpha 93.777(2)
_cell_angle_beta 98.994(2)
_cell_angle_gamma 91.077(2)
_cell_formula_units_Z 2
_cell_length_a 12.5997(16)
_cell_length_b 12.7588(16)
_cell_length_c 25.747(3)
_cell_measurement_reflns_used 8846
_cell_measurement_temperature 110(2)
_cell_measurement_theta_max 24.46
_cell_measurement_theta_min 2.26
_cell_volume 4077.5(9)
_computing_cell_refinement 'APEX-II (BRUKER-NONIUS, 2008)'
_computing_data_collection 'APEX-II (BRUKER-NONIUS, 2008)'
_computing_data_reduction 'APEX-II (BRUKER-NONIUS, 2008)'
_computing_molecular_graphics 'X-SEED (Barbour, 2001)'
_computing_publication_material 'SHELXTL (Bruker 2000)'
_computing_structure_refinement 'SHELXL-97 (Sheldrick, 2008)'
_computing_structure_solution 'SHELXS-97 (Sheldrick, 2008)'
_diffrn_ambient_temperature 110(2)
_diffrn_measured_fraction_theta_full 0.989
_diffrn_measured_fraction_theta_max 0.989
_diffrn_measurement_device_type 'APEX II'
_diffrn_measurement_method 'omega scans'
_diffrn_radiation_monochromator graphite
_diffrn_radiation_source 'fine-focus sealed tube'
_diffrn_radiation_type MoK\a
_diffrn_radiation_wavelength 0.71073
_diffrn_reflns_av_R_equivalents 0.0399
_diffrn_reflns_av_sigmaI/netI 0.0485
_diffrn_reflns_limit_h_max 14
_diffrn_reflns_limit_h_min -14
_diffrn_reflns_limit_k_max 14
_diffrn_reflns_limit_k_min -14
_diffrn_reflns_limit_l_max 30
_diffrn_reflns_limit_l_min -30
_diffrn_reflns_number 37876
_diffrn_reflns_theta_full 24.71
_diffrn_reflns_theta_max 24.71
_diffrn_reflns_theta_min 2.19
_diffrn_standards_decay_% 0
_diffrn_standards_interval_count 0
_diffrn_standards_interval_time 0
_diffrn_standards_number 0
_exptl_absorpt_coefficient_mu 2.052
_exptl_absorpt_correction_T_max 0.7349
_exptl_absorpt_correction_T_min 0.6497
_exptl_absorpt_correction_type multi-scan
_exptl_absorpt_process_details 'SADABS; (Sheldrick, 2006)'
_exptl_crystal_colour blue
_exptl_crystal_density_diffrn 1.825
_exptl_crystal_description block
_exptl_crystal_F_000 2222
_exptl_crystal_size_max 0.181
_exptl_crystal_size_mid 0.117
_exptl_crystal_size_min 0.079
_refine_diff_density_max 1.248
_refine_diff_density_min -2.358
_refine_diff_density_rms 0.127
_refine_ls_extinction_method none
_refine_ls_goodness_of_fit_ref 1.068
_refine_ls_hydrogen_treatment constr
_refine_ls_matrix_type full
_refine_ls_number_parameters 1076
_refine_ls_number_reflns 13736
_refine_ls_number_restraints 97
_refine_ls_restrained_S_all 1.807
_refine_ls_R_factor_all 0.0682
_refine_ls_R_factor_gt 0.0499
_refine_ls_shift/su_max 0.000
_refine_ls_shift/su_mean 0.000
_refine_ls_structure_factor_coef Fsqd
_refine_ls_weighting_details 'calc w=1/[\s^2^(Fo^2^)+(0.0831P)^2^+6.4103P] where P=(Fo^2^+2Fc^2^)/3'
_refine_ls_weighting_scheme calc
_refine_ls_wR_factor_gt 0.1380
_refine_ls_wR_factor_ref 0.1497
_reflns_number_gt 10422
_reflns_number_total 13736
_reflns_threshold_expression >2sigma(I)
_cod_data_source_file ic1016824_si_001_3.cif
_cod_data_source_block crown_I
_cod_original_cell_volume 4077.4(9)
_cod_original_formula_sum 'C58 H73 Cu6 F36 I N13 O6 '
_cod_database_code 4324337

loop_
_symmetry_equiv_pos_as_xyz
'x, y, z'
'-x, -y, -z'

loop_
_atom_site_label
_atom_site_type_symbol
_atom_site_fract_x
_atom_site_fract_y
_atom_site_fract_z
_atom_site_U_iso_or_equiv
_atom_site_adp_type
_atom_site_occupancy
_atom_site_symmetry_multiplicity
_atom_site_calc_flag
_atom_site_refinement_flags
_atom_site_disorder_assembly
_atom_site_disorder_group
C50 C 0.111(2) 0.659(2) 0.3746(17) 0.218(8) Uani 1 1 d DU . .
H50A H 0.0844 0.7248 0.3882 0.262 Uiso 1 1 calc R . .
H50B H 0.1066 0.6649 0.3369 0.262 Uiso 1 1 calc R . .
I2 I 0.5000 0.0000 0.5000 0.0521(4) Uani 1 2 d SU . .
I1 I 0.5000 0.5000 0.0000 0.0488(3) Uani 1 2 d SU . .
Cu1 Cu 0.50595(8) 0.30055(8) 0.06267(4) 0.0164(3) Uani 1 1 d U . .
Cu2 Cu 0.65467(8) 0.49026(8) 0.10883(4) 0.0171(3) Uani 1 1 d . . .
Cu3 Cu 0.64362(8) 0.68884(8) 0.04488(4) 0.0174(3) Uani 1 1 d U . .
Cu4 Cu 0.28082(8) 0.10438(8) 0.48235(4) 0.0183(3) Uani 1 1 d U . .
Cu5 Cu 0.43643(8) 0.12563(9) 0.40157(4) 0.0203(3) Uani 1 1 d U . .
Cu6 Cu 0.66011(8) 0.02753(8) 0.42119(4) 0.0176(3) Uani 1 1 d U . .
F1 F 0.2488(5) 0.2747(5) 0.1283(3) 0.0450(16) Uani 1 1 d . . .
F2 F 0.3771(5) 0.1666(5) 0.1356(3) 0.0422(16) Uani 1 1 d . . .
F3 F 0.3124(6) 0.2242(6) 0.2044(2) 0.058(2) Uani 1 1 d . . .
F4 F 0.5818(6) 0.5449(5) 0.2872(2) 0.055(2) Uani 1 1 d . . .
F5 F 0.6948(6) 0.5533(6) 0.2330(3) 0.058(2) Uani 1 1 d . . .
F6 F 0.5578(7) 0.6498(5) 0.2254(3) 0.060(2) Uani 1 1 d . . .
F7 F 0.8819(5) 0.4090(5) 0.1651(2) 0.0442(16) Uani 1 1 d . . .
F8 F 0.9002(5) 0.3166(4) 0.0946(3) 0.0430(16) Uani 1 1 d . . .
F9 F 1.0325(5) 0.4111(5) 0.1352(3) 0.0502(18) Uani 1 1 d . . .
F10 F 1.0125(5) 0.7586(5) 0.0267(3) 0.054(2) Uani 1 1 d . . .
F11 F 0.8548(5) 0.8153(5) 0.0300(3) 0.0456(17) Uani 1 1 d . . .
F12 F 0.8825(5) 0.7139(5) -0.0357(3) 0.0486(17) Uani 1 1 d . . .
F13 F 0.5172(5) 0.8087(4) 0.15898(19) 0.0302(13) Uani 1 1 d . . .
F14 F 0.5235(5) 0.9756(4) 0.1540(2) 0.0350(14) Uani 1 1 d . . .
F15 F 0.6583(4) 0.8833(4) 0.1380(2) 0.0331(13) Uani 1 1 d . . .
F16 F 0.1586(5) 0.3042(5) 0.5264(3) 0.0407(15) Uani 1 1 d . . .
F17 F 0.2975(5) 0.3496(5) 0.5823(2) 0.0458(16) Uani 1 1 d . . .
F18 F 0.2153(6) 0.4653(5) 0.5364(3) 0.0476(17) Uani 1 1 d . . .
F19 F 0.4510(7) 0.4958(6) 0.3798(4) 0.077(3) Uani 1 1 d . . .
F20 F 0.5827(5) 0.4004(5) 0.4073(3) 0.0541(19) Uani 1 1 d . . .
F21 F 0.4573(6) 0.3370(6) 0.3469(3) 0.0536(18) Uani 1 1 d . . .
F22 F 0.2822(5) 0.0997(6) 0.2889(2) 0.0472(17) Uani 1 1 d . . .
F23 F 0.2308(5) -0.0558(6) 0.3014(2) 0.0465(17) Uani 1 1 d . . .
F24 F 0.2811(5) -0.0238(6) 0.2277(2) 0.056(2) Uani 1 1 d . . .
F25 F 0.6964(5) -0.2238(5) 0.3298(2) 0.0418(15) Uani 1 1 d . . .
F26 F 0.6873(4) -0.1560(5) 0.2553(2) 0.0356(14) Uani 1 1 d . . .
F27 F 0.7646(4) -0.0700(5) 0.3256(2) 0.0348(14) Uani 1 1 d . . .
F28 F -0.0656(4) -0.0335(5) 0.4031(2) 0.0451(17) Uani 1 1 d . . .
F29 F 0.0769(5) -0.0446(5) 0.3668(2) 0.0412(15) Uani 1 1 d . . .
F30 F 0.0533(4) 0.0936(5) 0.4152(2) 0.0354(14) Uani 1 1 d . . .
F31 F 0.7723(5) 0.3088(5) 0.4442(3) 0.0496(17) Uani 1 1 d . . .
F32 F 0.8315(5) 0.2009(5) 0.3890(2) 0.0437(16) Uani 1 1 d . . .
F33 F 0.9428(5) 0.2996(6) 0.4450(3) 0.060(2) Uani 1 1 d . . .
F34 F 0.6441(4) 0.1012(4) 0.0920(2) 0.0290(13) Uani 1 1 d . . .
F35 F 0.7077(4) -0.0118(4) 0.0397(2) 0.0305(13) Uani 1 1 d . . .
F36 F 0.7711(4) 0.1474(4) 0.0510(2) 0.0314(13) Uani 1 1 d . . .
O1 O 0.6532(5) 0.3428(5) 0.0880(2) 0.0209(14) Uani 1 1 d D . .
H1 H 0.6756 0.3333 0.0714 0.025 Uiso 1 1 d RD . .
O2 O 0.6320(5) 0.6381(5) 0.1124(2) 0.0229(14) Uani 1 1 d D . .
H2O H 0.5994 0.6499 0.1192 0.028 Uiso 1 1 d RD . .
O3 O 0.2938(5) 0.0792(5) 0.4087(2) 0.0214(14) Uani 1 1 d D . .
H3 H 0.2997 0.0167 0.4031 0.026 Uiso 1 1 d RD . .
O4 O 0.5879(5) 0.1565(5) 0.4090(2) 0.0219(14) Uani 1 1 d D . .
H4 H 0.6040 0.1989 0.4274 0.026 Uiso 1 1 d RD . .
O5 O 0.3601(5) 0.2846(5) 0.0282(2) 0.0217(14) Uani 1 1 d D . .
H5O H 0.3276 0.3142 0.0368 0.026 Uiso 1 1 d RD . .
O6 O 0.2946(5) 0.1084(5) 0.5574(2) 0.0224(14) Uani 1 1 d D . .
H6 H 0.3165 0.1357 0.5830 0.027 Uiso 1 1 d RD . .
N1 N 0.4782(6) 0.3662(6) 0.1316(3) 0.0199(16) Uani 1 1 d . . .
N2 N 0.5461(6) 0.4478(6) 0.1527(3) 0.0207(17) Uani 1 1 d . . .
N3 N 0.7904(6) 0.5303(6) 0.0829(3) 0.0200(16) Uani 1 1 d . . .
N4 N 0.7853(6) 0.6173(6) 0.0550(3) 0.0212(17) Uani 1 1 d . . .
N5 N 0.5265(6) 0.7945(6) 0.0425(3) 0.0180(16) Uani 1 1 d . . .
N6 N 0.5350(6) 0.1982(5) 0.0048(3) 0.0174(16) Uani 1 1 d . . .
N7 N 0.3354(6) 0.2497(6) 0.4748(3) 0.0222(17) Uani 1 1 d . . .
N8 N 0.3982(6) 0.2591(6) 0.4373(3) 0.0248(18) Uani 1 1 d . . .
N9 N 0.4650(6) 0.0127(6) 0.3476(3) 0.0220(17) Uani 1 1 d . . .
N10 N 0.5647(6) -0.0243(6) 0.3550(3) 0.0198(16) Uani 1 1 d . . .
N11 N 0.7832(6) 0.0845(6) 0.4750(3) 0.0203(16) Uani 1 1 d . . .
N12 N 0.1886(6) -0.0224(6) 0.4848(3) 0.0184(16) Uani 1 1 d . . .
N13 N 0.9385(6) 0.0862(6) 0.2150(3) 0.0228(17) Uani 1 1 d . B .
C1 C 0.4203(7) 0.3414(7) 0.1687(3) 0.0192(19) Uani 1 1 d . . .
C2 C 0.4480(8) 0.4044(7) 0.2139(4) 0.023(2) Uani 1 1 d . . .
H2 H 0.4201 0.4031 0.2452 0.028 Uiso 1 1 calc R . .
C3 C 0.5270(8) 0.4700(7) 0.2020(3) 0.023(2) Uani 1 1 d . . .
C4 C 0.8923(7) 0.4998(7) 0.0899(4) 0.024(2) Uani 1 1 d . . .
C5 C 0.9566(8) 0.5664(8) 0.0667(4) 0.029(2) Uani 1 1 d . . .
H5 H 1.0298 0.5629 0.0655 0.035 Uiso 1 1 calc R . .
C6 C 0.8849(7) 0.6393(7) 0.0458(4) 0.024(2) Uani 1 1 d . . .
C7 C 0.3405(8) 0.2516(9) 0.1592(4) 0.032(2) Uani 1 1 d . . .
C8 C 0.5917(10) 0.5546(9) 0.2371(4) 0.035(3) Uani 1 1 d . . .
C9 C 0.9257(8) 0.4095(8) 0.1207(4) 0.033(2) Uani 1 1 d . . .
C10 C 0.9078(8) 0.7307(8) 0.0163(4) 0.035(3) Uani 1 1 d . . .
C11 C 0.4993(7) 0.8733(7) 0.0750(3) 0.020(2) Uani 1 1 d . . .
C12 C 0.5494(8) 0.8855(7) 0.1315(4) 0.029(2) Uani 1 1 d . . .
C13 C 0.5985(7) 0.1159(7) 0.0007(3) 0.0199(19) Uani 1 1 d . . .
C14 C 0.3138(8) 0.3485(7) 0.4929(4) 0.027(2) Uani 1 1 d . . .
C15 C 0.3642(8) 0.4222(8) 0.4674(4) 0.034(2) Uani 1 1 d . . .
H15 H 0.3642 0.4950 0.4726 0.040 Uiso 1 1 calc R . .
C16 C 0.4150(8) 0.3621(8) 0.4321(4) 0.028(2) Uani 1 1 d . . .
C17 C 0.4153(7) -0.0265(8) 0.3006(4) 0.028(2) Uani 1 1 d . . .
C18 C 0.4829(8) -0.0911(8) 0.2761(4) 0.029(2) Uani 1 1 d . . .
H18 H 0.4688 -0.1287 0.2435 0.035 Uiso 1 1 calc R . .
C19 C 0.5764(7) -0.0856(8) 0.3124(4) 0.024(2) Uani 1 1 d . . .
C20 C 0.2467(8) 0.3673(7) 0.5341(4) 0.032(2) Uani 1 1 d . . .
C21 C 0.4770(9) 0.3992(9) 0.3918(5) 0.041(3) Uani 1 1 d . . .
C22 C 0.3036(9) -0.0034(10) 0.2799(4) 0.040(3) Uani 1 1 d . . .
C23 C 0.6805(7) -0.1344(8) 0.3062(4) 0.027(2) Uani 1 1 d . . .
C24 C 0.8582(8) 0.1601(8) 0.4782(4) 0.026(2) Uani 1 1 d . . .
C25 C 0.8505(8) 0.2423(9) 0.4391(4) 0.036(3) Uani 1 1 d . . .
C26 C 0.0951(7) -0.0616(8) 0.4580(4) 0.025(2) Uani 1 1 d . . .
C27 C 0.0393(8) -0.0107(9) 0.4110(4) 0.031(2) Uani 1 1 d . . .
C28 C 0.9381(8) 0.0790(8) 0.1553(4) 0.026(2) Uani 1 1 d . . .
H28A H 0.8868 0.0241 0.1393 0.031 Uiso 1 1 calc R . .
H28B H 0.9132 0.1448 0.1417 0.031 Uiso 1 1 calc R . .
C29 C 1.0448(8) 0.0568(9) 0.1388(4) 0.034(2) Uani 1 1 d . . .
H29A H 1.0754 -0.0033 0.1563 0.041 Uiso 1 1 calc R . .
H29B H 1.0935 0.1168 0.1495 0.041 Uiso 1 1 calc R . .
C30 C 1.0340(8) 0.0345(8) 0.0800(4) 0.033(2) Uani 1 1 d . . .
H30A H 1.0066 0.0960 0.0628 0.039 Uiso 1 1 calc R . .
H30B H 0.9819 -0.0229 0.0692 0.039 Uiso 1 1 calc R . .
C31 C 1.1392(9) 0.0060(9) 0.0620(5) 0.040(3) Uani 1 1 d . . .
H31A H 1.1913 0.0621 0.0729 0.061 Uiso 1 1 calc R . .
H31B H 1.1282 -0.0052 0.0243 0.061 Uiso 1 1 calc R . .
H31C H 1.1648 -0.0572 0.0774 0.061 Uiso 1 1 calc R . .
C32 C 1.0141(8) 0.1766(8) 0.2390(4) 0.031(2) Uani 1 1 d D . .
H32A H 1.0839 0.1631 0.2289 0.038 Uiso 1 1 calc R A 1
H32B H 0.9883 0.2396 0.2227 0.038 Uiso 1 1 calc R A 1
C33 C 1.0312(14) 0.2008(18) 0.2981(6) 0.035(5) Uani 0.741(18) 1 d PD B 1
H33A H 1.0639 0.1420 0.3160 0.042 Uiso 0.741(18) 1 calc PR B 1
H33B H 0.9630 0.2139 0.3100 0.042 Uiso 0.741(18) 1 calc PR B 1
C34 C 1.1046(15) 0.2977(13) 0.3102(7) 0.044(4) Uani 0.741(18) 1 d PD B 1
H34A H 1.1671 0.2879 0.2928 0.053 Uiso 0.741(18) 1 calc PR B 1
H34B H 1.0670 0.3578 0.2962 0.053 Uiso 0.741(18) 1 calc PR B 1
C35 C 1.1405(15) 0.3192(16) 0.3677(6) 0.061(5) Uani 0.741(18) 1 d PD B 1
H35A H 1.0796 0.3360 0.3846 0.092 Uiso 0.741(18) 1 calc PR B 1
H35B H 1.1914 0.3773 0.3737 0.092 Uiso 0.741(18) 1 calc PR B 1
H35C H 1.1737 0.2581 0.3821 0.092 Uiso 0.741(18) 1 calc PR B 1
C33A C 0.999(6) 0.200(6) 0.2957(14) 0.035(5) Uani 0.259(18) 1 d PD B 2
H33C H 0.9229 0.2055 0.2970 0.042 Uiso 0.259(18) 1 calc PR B 2
H33D H 1.0243 0.1404 0.3156 0.042 Uiso 0.259(18) 1 calc PR B 2
C34A C 1.057(4) 0.298(4) 0.322(2) 0.044(4) Uani 0.259(18) 1 d PD B 2
H34C H 1.0190 0.3573 0.3072 0.053 Uiso 0.259(18) 1 calc PR B 2
H34D H 1.0496 0.3003 0.3590 0.053 Uiso 0.259(18) 1 calc PR B 2
C35A C 1.173(4) 0.314(5) 0.319(2) 0.061(5) Uani 0.259(18) 1 d PD B 2
H35D H 1.2151 0.2686 0.3417 0.092 Uiso 0.259(18) 1 calc PR B 2
H35E H 1.1946 0.3860 0.3296 0.092 Uiso 0.259(18) 1 calc PR B 2
H35F H 1.1849 0.2986 0.2832 0.092 Uiso 0.259(18) 1 calc PR B 2
C36 C 0.8245(8) 0.1033(8) 0.2254(4) 0.027(2) Uani 1 1 d . . .
H36A H 0.7783 0.0483 0.2054 0.033 Uiso 1 1 calc R B .
H36B H 0.8232 0.0945 0.2625 0.033 Uiso 1 1 calc R . .
C37 C 0.7764(8) 0.2072(8) 0.2127(4) 0.030(2) Uani 1 1 d . B .
H37A H 0.7820 0.2202 0.1765 0.036 Uiso 1 1 calc R . .
H37B H 0.8165 0.2628 0.2354 0.036 Uiso 1 1 calc R . .
C38 C 0.6582(8) 0.2088(8) 0.2201(4) 0.031(2) Uani 1 1 d . . .
H38A H 0.6272 0.2724 0.2064 0.037 Uiso 1 1 calc R B .
H38B H 0.6202 0.1496 0.1993 0.037 Uiso 1 1 calc R . .
C39 C 0.6399(11) 0.2044(11) 0.2758(5) 0.056(4) Uani 1 1 d . B .
H39A H 0.6708 0.1421 0.2900 0.084 Uiso 1 1 calc R . .
H39B H 0.5641 0.2031 0.2769 0.084 Uiso 1 1 calc R . .
H39C H 0.6731 0.2652 0.2964 0.084 Uiso 1 1 calc R . .
C40 C 0.9776(7) -0.0149(7) 0.2383(4) 0.025(2) Uani 1 1 d . . .
H40A H 1.0547 -0.0171 0.2392 0.030 Uiso 1 1 calc R B .
H40B H 0.9643 -0.0128 0.2745 0.030 Uiso 1 1 calc R . .
C41 C 0.9272(8) -0.1158(7) 0.2099(4) 0.028(2) Uani 1 1 d . B .
H41A H 0.8495 -0.1115 0.2051 0.033 Uiso 1 1 calc R . .
H41B H 0.9486 -0.1242 0.1753 0.033 Uiso 1 1 calc R . .
C42 C 0.4213(7) 0.9319(7) 0.0496(3) 0.021(2) Uani 1 1 d . . .
H42 H 0.3889 0.9904 0.0630 0.025 Uiso 1 1 calc R . .
C43 C 0.9377(8) 0.1505(8) 0.5195(4) 0.029(2) Uani 1 1 d . . .
H43 H 0.9991 0.1930 0.5302 0.035 Uiso 1 1 calc R . .
C44 C 0.9606(9) -0.2100(8) 0.2401(4) 0.039(3) Uani 1 1 d . . .
H44A H 0.9341 -0.2043 0.2735 0.046 Uiso 1 1 calc R B .
H44B H 1.0384 -0.2111 0.2474 0.046 Uiso 1 1 calc R . .
C45 C 0.9176(11) -0.3112(9) 0.2097(6) 0.055(3) Uani 1 1 d . B .
H45A H 0.8407 -0.3090 0.2011 0.083 Uiso 1 1 calc R . .
H45B H 0.9365 -0.3693 0.2308 0.083 Uiso 1 1 calc R . .
H45C H 0.9481 -0.3197 0.1778 0.083 Uiso 1 1 calc R . .
C46 C 0.6801(8) 0.0887(7) 0.0457(4) 0.025(2) Uani 1 1 d . . .
C47 C 0.405(3) 0.744(2) 0.4222(16) 0.227(10) Uani 1 1 d DU . .
H47A H 0.4434 0.7129 0.3958 0.341 Uiso 1 1 d R . .
H47B H 0.4112 0.7004 0.4515 0.341 Uiso 1 1 d R . .
H47C H 0.4360 0.8125 0.4339 0.341 Uiso 1 1 d R . .
C48 C 0.296(2) 0.752(2) 0.3969(17) 0.219(9) Uani 1 1 d DU . .
H48A H 0.2981 0.7701 0.3610 0.262 Uiso 1 1 calc R . .
H48B H 0.2657 0.8110 0.4146 0.262 Uiso 1 1 calc R . .
C49 C 0.225(2) 0.663(2) 0.3949(16) 0.217(8) Uani 1 1 d DU . .
H49A H 0.2309 0.6422 0.4308 0.260 Uiso 1 1 calc R . .
H49B H 0.2554 0.6070 0.3752 0.260 Uiso 1 1 calc R . .
C52 C -0.077(3) 0.568(3) 0.3519(16) 0.224(10) Uani 1 1 d DU . .
H52A H -0.1112 0.6348 0.3492 0.336 Uiso 1 1 d R . .
H52B H -0.1185 0.5225 0.3699 0.336 Uiso 1 1 d R . .
H52C H -0.0741 0.5371 0.3172 0.336 Uiso 1 1 d R . .
C51 C 0.031(2) 0.580(3) 0.3800(17) 0.221(9) Uani 1 1 d DU . .
H51A H 0.0639 0.5136 0.3737 0.265 Uiso 1 1 calc R . .
H51B H 0.0238 0.5856 0.4170 0.265 Uiso 1 1 calc R . .
C53 C 0.249(2) 0.6702(19) 0.0448(10) 0.126(8) Uiso 1 1 d D . .
H53A H 0.2813 0.6373 0.0169 0.188 Uiso 0.50 1 d PR E .
H53B H 0.2648 0.7444 0.0477 0.188 Uiso 0.50 1 d PR . .
H53C H 0.1722 0.6582 0.0373 0.188 Uiso 0.50 1 d PR . .
C55 C 0.249(4) 0.671(4) 0.145(2) 0.27(2) Uiso 1 1 d D . .
H55A H 0.2812 0.7409 0.1463 0.328 Uiso 1 1 calc R C 1
H55B H 0.1736 0.6797 0.1330 0.328 Uiso 1 1 calc R C 1
C56 C 0.248(4) 0.661(4) 0.2026(18) 0.25(2) Uiso 1 1 d D E .
H56A H 0.3205 0.6802 0.2194 0.302 Uiso 1 1 calc R D 1
H56B H 0.2037 0.7182 0.2126 0.302 Uiso 1 1 calc R D 1
C54 C 0.283(6) 0.623(3) 0.0962(17) 0.31(3) Uiso 0.40(5) 1 d PD E 1
H54 H 0.3620 0.6244 0.1021 0.377 Uiso 0.40(5) 1 calc PR E 1
C57 C 0.216(7) 0.571(6) 0.231(4) 0.187(19) Uiso 0.40(5) 1 d PD E 1
H57A H 0.2248 0.5052 0.2126 0.281 Uiso 0.40(5) 1 d PR E 1
H57B H 0.1420 0.5777 0.2358 0.281 Uiso 0.40(5) 1 d PR E 1
H57C H 0.2602 0.5739 0.2655 0.281 Uiso 0.40(5) 1 d PR E 1
C54A C 0.283(5) 0.623(3) 0.0962(17) 0.31(3) Uiso 0.60(5) 1 d PD E 2
H54A H 0.3619 0.6250 0.1021 0.377 Uiso 0.60(5) 1 calc PR E 2
C57A C 0.274(5) 0.631(5) 0.258(2) 0.187(19) Uiso 0.60(5) 1 d PD E 2
H57D H 0.2450 0.6822 0.2806 0.281 Uiso 0.60(5) 1 d PR E 2
H57E H 0.3496 0.6256 0.2700 0.281 Uiso 0.60(5) 1 d PR E 2
H57F H 0.2386 0.5641 0.2590 0.281 Uiso 0.60(5) 1 d PR E 2
C58 C 0.247(2) 0.509(2) 0.0932(10) 0.139(9) Uiso 1 1 d D . .
H58A H 0.2086 0.4905 0.0585 0.208 Uiso 0.50 1 d PR E .
H58B H 0.2011 0.4973 0.1188 0.208 Uiso 0.50 1 d PR . .
H58C H 0.3088 0.4656 0.0996 0.208 Uiso 0.50 1 d PR . .

loop_
_atom_site_aniso_label
_atom_site_aniso_U_11
_atom_site_aniso_U_22
_atom_site_aniso_U_33
_atom_site_aniso_U_23
_atom_site_aniso_U_13
_atom_site_aniso_U_12
C50 0.188(18) 0.138(13) 0.30(2) -0.036(15) -0.030(17) 0.049(13)
I2 0.0355(6) 0.0829(9) 0.0457(7) 0.0370(6) 0.0147(5) 0.0198(6)
I1 0.0599(7) 0.0376(6) 0.0418(6) 0.0143(5) -0.0169(5) -0.0152(5)
Cu1 0.0165(6) 0.0188(5) 0.0136(5) 0.0013(4) 0.0015(4) -0.0007(4)
Cu2 0.0176(6) 0.0175(6) 0.0160(5) 0.0039(4) 0.0017(4) -0.0017(4)
Cu3 0.0179(6) 0.0192(6) 0.0150(5) 0.0050(4) 0.0012(4) 0.0011(4)
Cu4 0.0187(5) 0.0210(6) 0.0154(6) 0.0043(4) 0.0019(4) -0.0017(4)
Cu5 0.0177(6) 0.0251(6) 0.0190(6) 0.0064(5) 0.0037(4) 0.0017(4)
Cu6 0.0170(5) 0.0204(6) 0.0144(5) 0.0031(4) -0.0011(4) -0.0002(4)
F1 0.024(3) 0.058(4) 0.051(4) 0.003(3) 0.001(3) -0.013(3)
F2 0.050(4) 0.026(3) 0.050(4) -0.001(3) 0.007(3) -0.012(3)
F3 0.077(5) 0.071(5) 0.029(4) 0.002(3) 0.020(3) -0.042(4)
F4 0.092(6) 0.055(4) 0.016(3) -0.002(3) 0.008(3) -0.030(4)
F5 0.045(4) 0.080(5) 0.044(4) -0.012(4) 0.004(3) -0.030(4)
F6 0.107(6) 0.026(4) 0.044(4) -0.001(3) 0.004(4) -0.015(4)
F7 0.046(4) 0.043(4) 0.044(4) 0.026(3) 0.001(3) 0.000(3)
F8 0.039(4) 0.021(3) 0.068(5) 0.010(3) 0.002(3) 0.002(3)
F9 0.018(3) 0.047(4) 0.084(5) 0.033(4) -0.009(3) 0.001(3)
F10 0.022(3) 0.055(4) 0.087(5) 0.042(4) -0.002(3) -0.010(3)
F11 0.039(4) 0.026(3) 0.071(5) 0.019(3) 0.001(3) -0.002(3)
F12 0.044(4) 0.063(4) 0.044(4) 0.027(3) 0.013(3) 0.002(3)
F13 0.050(4) 0.027(3) 0.014(3) 0.004(2) 0.007(2) 0.005(3)
F14 0.056(4) 0.026(3) 0.021(3) -0.005(2) 0.003(3) 0.007(3)
F15 0.033(3) 0.040(3) 0.023(3) 0.002(2) -0.009(2) 0.000(3)
F16 0.030(3) 0.037(4) 0.058(4) -0.004(3) 0.019(3) -0.006(3)
F17 0.057(4) 0.047(4) 0.035(4) 0.000(3) 0.014(3) -0.004(3)
F18 0.064(4) 0.023(3) 0.064(5) 0.004(3) 0.035(4) 0.008(3)
F19 0.089(6) 0.049(5) 0.118(7) 0.060(5) 0.068(5) 0.030(4)
F20 0.038(4) 0.054(4) 0.076(5) 0.019(4) 0.022(4) -0.008(3)
F21 0.060(5) 0.069(5) 0.038(4) 0.023(4) 0.021(3) 0.002(4)
F22 0.037(4) 0.072(5) 0.034(4) 0.017(3) 0.002(3) 0.019(3)
F23 0.020(3) 0.078(5) 0.041(4) 0.008(3) 0.003(3) -0.006(3)
F24 0.037(4) 0.109(6) 0.018(3) -0.001(3) -0.007(3) 0.016(4)
F25 0.044(4) 0.040(4) 0.043(4) 0.007(3) 0.008(3) 0.013(3)
F26 0.027(3) 0.059(4) 0.020(3) -0.009(3) 0.004(2) 0.007(3)
F27 0.017(3) 0.049(4) 0.035(3) -0.011(3) 0.000(2) -0.003(3)
F28 0.020(3) 0.071(5) 0.041(4) 0.015(3) -0.008(3) -0.007(3)
F29 0.040(4) 0.064(4) 0.018(3) 0.006(3) -0.002(3) 0.000(3)
F30 0.030(3) 0.044(4) 0.033(3) 0.017(3) 0.000(3) 0.006(3)
F31 0.050(4) 0.028(3) 0.069(5) 0.015(3) 0.001(3) -0.004(3)
F32 0.044(4) 0.056(4) 0.033(4) 0.024(3) 0.001(3) -0.004(3)
F33 0.038(4) 0.058(5) 0.082(5) 0.043(4) -0.012(4) -0.026(3)
F34 0.037(3) 0.034(3) 0.016(3) 0.004(2) 0.005(2) 0.007(3)
F35 0.035(3) 0.025(3) 0.031(3) 0.005(2) -0.001(2) 0.014(2)
F36 0.018(3) 0.034(3) 0.039(3) 0.003(3) -0.006(2) 0.002(2)
O1 0.020(3) 0.025(3) 0.018(3) 0.002(3) 0.002(3) 0.000(3)
O2 0.025(3) 0.024(3) 0.021(3) 0.004(3) 0.005(3) 0.003(3)
O3 0.024(3) 0.024(3) 0.017(3) 0.005(3) 0.005(3) 0.000(3)
O4 0.020(3) 0.023(3) 0.023(3) 0.003(3) 0.001(3) -0.001(3)
O5 0.018(3) 0.029(4) 0.019(3) 0.004(3) 0.005(3) 0.002(3)
O6 0.029(4) 0.022(3) 0.014(3) 0.000(3) 0.000(3) -0.002(3)
N1 0.021(4) 0.020(4) 0.019(4) 0.004(3) 0.000(3) -0.002(3)
N2 0.028(4) 0.020(4) 0.014(4) 0.003(3) 0.003(3) -0.001(3)
N3 0.020(4) 0.019(4) 0.021(4) 0.004(3) -0.001(3) -0.002(3)
N4 0.022(4) 0.019(4) 0.023(4) 0.007(3) 0.003(3) 0.001(3)
N5 0.021(4) 0.019(4) 0.013(4) 0.005(3) -0.001(3) -0.004(3)
N6 0.020(4) 0.018(4) 0.013(4) 0.005(3) 0.000(3) -0.001(3)
N7 0.020(4) 0.024(4) 0.022(4) 0.004(3) 0.002(3) 0.002(3)
N8 0.025(4) 0.026(4) 0.025(4) 0.010(3) 0.004(3) 0.001(3)
N9 0.020(4) 0.031(4) 0.016(4) 0.008(3) 0.002(3) 0.002(3)
N10 0.018(4) 0.030(4) 0.012(4) 0.002(3) 0.002(3) 0.002(3)
N11 0.020(4) 0.023(4) 0.018(4) 0.006(3) 0.002(3) 0.000(3)
N12 0.017(4) 0.025(4) 0.013(4) 0.003(3) 0.001(3) -0.001(3)
N13 0.018(4) 0.027(4) 0.024(4) 0.007(3) 0.001(3) -0.001(3)
C1 0.021(5) 0.021(5) 0.017(5) 0.010(4) 0.005(4) 0.003(4)
C2 0.029(5) 0.026(5) 0.017(5) 0.006(4) 0.009(4) 0.001(4)
C3 0.030(5) 0.024(5) 0.015(5) 0.003(4) 0.000(4) 0.001(4)
C4 0.020(5) 0.021(5) 0.030(5) 0.005(4) -0.001(4) 0.002(4)
C5 0.016(5) 0.032(6) 0.039(6) 0.009(5) 0.001(4) -0.002(4)
C6 0.022(5) 0.023(5) 0.028(5) 0.007(4) 0.003(4) -0.006(4)
C7 0.031(6) 0.041(6) 0.024(5) 0.006(5) 0.005(4) -0.013(5)
C8 0.055(8) 0.037(6) 0.013(5) -0.002(4) 0.007(5) -0.013(5)
C9 0.019(5) 0.031(6) 0.048(7) 0.013(5) -0.002(5) -0.002(4)
C10 0.021(5) 0.035(6) 0.047(7) 0.014(5) -0.001(5) -0.004(5)
C11 0.020(5) 0.026(5) 0.015(5) 0.002(4) 0.000(4) -0.001(4)
C12 0.038(6) 0.022(5) 0.025(5) 0.000(4) 0.002(4) 0.005(4)
C13 0.018(5) 0.023(5) 0.020(5) 0.005(4) 0.005(4) 0.001(4)
C14 0.024(5) 0.025(5) 0.032(6) 0.004(4) 0.009(4) 0.004(4)
C15 0.037(6) 0.020(5) 0.045(7) 0.009(5) 0.007(5) -0.001(4)
C16 0.027(5) 0.023(5) 0.034(6) 0.011(4) 0.006(4) 0.003(4)
C17 0.019(5) 0.047(6) 0.016(5) 0.008(4) 0.000(4) 0.001(4)
C18 0.023(5) 0.049(6) 0.015(5) -0.006(4) 0.002(4) -0.001(5)
C19 0.022(5) 0.032(5) 0.017(5) 0.002(4) 0.001(4) -0.001(4)
C20 0.036(6) 0.017(5) 0.045(7) 0.001(4) 0.012(5) 0.000(4)
C21 0.044(7) 0.034(6) 0.053(8) 0.023(6) 0.021(6) 0.007(5)
C22 0.031(6) 0.070(9) 0.019(5) 0.003(5) 0.000(5) 0.007(6)
C23 0.018(5) 0.039(6) 0.021(5) -0.002(4) -0.003(4) -0.001(4)
C24 0.026(5) 0.026(5) 0.024(5) 0.003(4) 0.004(4) -0.007(4)
C25 0.026(6) 0.036(6) 0.045(7) 0.017(5) 0.000(5) -0.007(5)
C26 0.022(5) 0.034(6) 0.017(5) 0.006(4) 0.000(4) 0.000(4)
C27 0.020(5) 0.051(7) 0.020(5) 0.003(5) 0.001(4) -0.004(5)
C28 0.023(5) 0.034(6) 0.022(5) 0.010(4) 0.001(4) 0.002(4)
C29 0.021(5) 0.042(6) 0.040(6) 0.011(5) 0.002(5) -0.001(5)
C30 0.036(6) 0.035(6) 0.030(6) 0.004(5) 0.011(5) -0.007(5)
C31 0.037(6) 0.046(7) 0.043(7) 0.013(5) 0.013(5) 0.007(5)
C32 0.027(6) 0.029(6) 0.036(6) 0.005(5) -0.003(5) -0.005(4)
C33 0.027(15) 0.036(6) 0.032(6) 0.003(5) -0.021(7) -0.002(9)
C34 0.023(12) 0.046(8) 0.062(12) -0.005(8) 0.006(8) -0.015(9)
C35 0.054(11) 0.074(13) 0.049(10) -0.001(9) -0.012(8) -0.008(9)
C33A 0.027(15) 0.036(6) 0.032(6) 0.003(5) -0.021(7) -0.002(9)
C34A 0.023(12) 0.046(8) 0.062(12) -0.005(8) 0.006(8) -0.015(9)
C35A 0.054(11) 0.074(13) 0.049(10) -0.001(9) -0.012(8) -0.008(9)
C36 0.024(5) 0.030(6) 0.028(5) 0.009(4) 0.002(4) 0.001(4)
C37 0.031(6) 0.030(6) 0.030(6) 0.011(4) 0.002(4) 0.004(4)
C38 0.030(6) 0.032(6) 0.031(6) 0.008(4) 0.004(4) 0.005(5)
C39 0.058(8) 0.074(9) 0.042(7) 0.019(7) 0.017(6) 0.031(7)
C40 0.021(5) 0.028(5) 0.026(5) 0.013(4) -0.003(4) 0.003(4)
C41 0.022(5) 0.028(5) 0.033(6) 0.006(4) 0.003(4) 0.003(4)
C42 0.023(5) 0.021(5) 0.020(5) -0.001(4) 0.005(4) 0.003(4)
C43 0.021(5) 0.033(6) 0.031(6) 0.002(4) -0.001(4) -0.016(4)
C44 0.041(7) 0.034(6) 0.041(7) 0.010(5) 0.003(5) 0.006(5)
C45 0.063(9) 0.023(6) 0.078(10) 0.002(6) 0.011(7) -0.004(6)
C46 0.028(5) 0.021(5) 0.025(5) 0.003(4) 0.002(4) 0.002(4)
C47 0.20(2) 0.114(15) 0.33(2) -0.053(18) -0.06(2) 0.048(15)
C48 0.191(19) 0.125(13) 0.31(2) -0.043(15) -0.036(17) 0.050(13)
C49 0.188(18) 0.128(13) 0.30(2) -0.041(15) -0.034(17) 0.050(13)
C52 0.18(2) 0.169(18) 0.30(2) -0.02(2) -0.02(2) 0.048(16)
C51 0.188(19) 0.145(14) 0.30(2) -0.034(16) -0.028(18) 0.047(13)

loop_
_atom_type_symbol
_atom_type_description
_atom_type_scat_dispersion_real
_atom_type_scat_dispersion_imag
_atom_type_scat_source
C C 0.0033 0.0016 'International Tables Vol C Tables 4.2.6.8 and 6.1.1.4'
H H 0.0000 0.0000 'International Tables Vol C Tables 4.2.6.8 and 6.1.1.4'
N N 0.0061 0.0033 'International Tables Vol C Tables 4.2.6.8 and 6.1.1.4'
F F 0.0171 0.0103 'International Tables Vol C Tables 4.2.6.8 and 6.1.1.4'
Cu Cu 0.3201 1.2651 'International Tables Vol C Tables 4.2.6.8 and 6.1.1.4'
I I -0.4742 1.8119 'International Tables Vol C Tables 4.2.6.8 and 6.1.1.4'
O O 0.0106 0.0060 'International Tables Vol C Tables 4.2.6.8 and 6.1.1.4'

loop_
_geom_angle_atom_site_label_1
_geom_angle_atom_site_label_2
_geom_angle_atom_site_label_3
_geom_angle
_geom_angle_site_symmetry_1
_geom_angle_site_symmetry_3
C51 C50 C49 129(4) . .
C51 C50 H50A 105.1 . .
C49 C50 H50A 105.1 . .
C51 C50 H50B 105.1 . .
C49 C50 H50B 105.1 . .
H50A C50 H50B 105.9 . .
Cu4 I2 Cu4 180.000(1) 2_656 .
Cu4 I2 Cu5 60.23(3) 2_656 2_656
Cu4 I2 Cu5 119.77(3) . 2_656
Cu4 I2 Cu5 119.77(3) 2_656 .
Cu4 I2 Cu5 60.23(3) . .
Cu5 I2 Cu5 180.0 2_656 .
Cu4 I2 Cu6 119.90(3) 2_656 2_656
Cu4 I2 Cu6 60.10(3) . 2_656
Cu5 I2 Cu6 59.71(3) 2_656 2_656
Cu5 I2 Cu6 120.29(3) . 2_656
Cu4 I2 Cu6 60.10(3) 2_656 .
Cu4 I2 Cu6 119.90(3) . .
Cu5 I2 Cu6 120.29(3) 2_656 .
Cu5 I2 Cu6 59.71(3) . .
Cu6 I2 Cu6 180.0 2_656 .
Cu3 I1 Cu3 180.00(5) 2_665 .
Cu3 I1 Cu1 60.88(3) 2_665 .
Cu3 I1 Cu1 119.12(3) . .
Cu3 I1 Cu1 119.12(3) 2_665 2_665
Cu3 I1 Cu1 60.88(3) . 2_665
Cu1 I1 Cu1 180.00(4) . 2_665
O5 Cu1 O1 167.3(3) . .
O5 Cu1 N1 98.2(3) . .
O1 Cu1 N1 84.6(3) . .
O5 Cu1 N6 84.0(3) . .
O1 Cu1 N6 96.8(3) . .
N1 Cu1 N6 163.8(3) . .
O5 Cu1 I1 82.30(18) . .
O1 Cu1 I1 85.04(17) . .
N1 Cu1 I1 99.0(2) . .
N6 Cu1 I1 97.2(2) . .
O2 Cu2 O1 165.1(3) . .
O2 Cu2 N2 98.3(3) . .
O1 Cu2 N2 84.0(3) . .
O2 Cu2 N3 84.3(3) . .
O1 Cu2 N3 97.4(3) . .
N2 Cu2 N3 164.7(3) . .
O2 Cu3 O5 169.0(3) . 2_665
O2 Cu3 N4 83.4(3) . .
O5 Cu3 N4 97.2(3) 2_665 .
O2 Cu3 N5 98.0(3) . .
O5 Cu3 N5 84.3(3) 2_665 .
N4 Cu3 N5 164.6(3) . .
O2 Cu3 I1 85.28(18) . .
O5 Cu3 I1 83.74(18) 2_665 .
N4 Cu3 I1 98.6(2) . .
N5 Cu3 I1 96.7(2) . .
O6 Cu4 O3 167.0(3) . .
O6 Cu4 N12 84.0(3) . .
O3 Cu4 N12 95.1(3) . .
O6 Cu4 N7 99.1(3) . .
O3 Cu4 N7 85.3(3) . .
N12 Cu4 N7 164.5(3) . .
O6 Cu4 I2 84.01(19) . .
O3 Cu4 I2 83.33(18) . .
N12 Cu4 I2 98.1(2) . .
N7 Cu4 I2 97.3(2) . .
O4 Cu5 O3 166.9(3) . .
O4 Cu5 N8 96.6(3) . .
O3 Cu5 N8 84.5(3) . .
O4 Cu5 N9 84.7(3) . .
O3 Cu5 N9 97.9(3) . .
N8 Cu5 N9 164.2(3) . .
O4 Cu5 I2 84.13(18) . .
O3 Cu5 I2 82.84(18) . .
N8 Cu5 I2 98.8(2) . .
N9 Cu5 I2 97.1(2) . .
O4 Cu6 O6 166.4(3) . 2_656
O4 Cu6 N10 83.4(3) . .
O6 Cu6 N10 96.4(3) 2_656 .
O4 Cu6 N11 98.2(3) . .
O6 Cu6 N11 85.5(3) 2_656 .
N10 Cu6 N11 165.2(3) . .
O4 Cu6 I2 83.83(18) . .
O6 Cu6 I2 82.79(18) 2_656 .
N10 Cu6 I2 98.7(2) . .
N11 Cu6 I2 96.0(2) . .
Cu2 O1 Cu1 106.9(3) . .
Cu2 O1 H1 113.5 . .
Cu1 O1 H1 106.0 . .
Cu2 O2 Cu3 108.3(3) . .
Cu2 O2 H2O 116.7 . .
Cu3 O2 H2O 113.0 . .
Cu5 O3 Cu4 106.7(3) . .
Cu5 O3 H3 99.2 . .
Cu4 O3 H3 107.5 . .
Cu6 O4 Cu5 107.3(3) . .
Cu6 O4 H4 116.3 . .
Cu5 O4 H4 112.1 . .
Cu1 O5 Cu3 108.1(3) . 2_665
Cu1 O5 H5O 116.2 . .
Cu3 O5 H5O 106.8 2_665 .
Cu4 O6 Cu6 107.6(3) . 2_656
Cu4 O6 H6 148.0 . .
Cu6 O6 H6 93.9 2_656 .
C1 N1 N2 107.1(7) . .
C1 N1 Cu1 136.3(6) . .
N2 N1 Cu1 115.5(5) . .
C3 N2 N1 106.8(7) . .
C3 N2 Cu2 136.9(6) . .
N1 N2 Cu2 115.7(5) . .
C4 N3 N4 107.9(7) . .
C4 N3 Cu2 136.4(6) . .
N4 N3 Cu2 115.3(5) . .
C6 N4 N3 107.4(7) . .
C6 N4 Cu3 135.8(6) . .
N3 N4 Cu3 116.4(5) . .
N6 N5 C11 107.0(7) 2_665 .
N6 N5 Cu3 116.0(5) 2_665 .
C11 N5 Cu3 136.4(6) . .
C13 N6 N5 107.7(7) . 2_665
C13 N6 Cu1 136.1(6) . .
N5 N6 Cu1 116.0(5) 2_665 .
N8 N7 C14 107.6(7) . .
N8 N7 Cu4 115.7(6) . .
C14 N7 Cu4 135.9(6) . .
C16 N8 N7 108.2(8) . .
C16 N8 Cu5 135.7(7) . .
N7 N8 Cu5 116.0(6) . .
C17 N9 N10 108.0(7) . .
C17 N9 Cu5 136.1(7) . .
N10 N9 Cu5 115.0(6) . .
C19 N10 N9 108.0(7) . .
C19 N10 Cu6 135.4(6) . .
N9 N10 Cu6 116.6(6) . .
C24 N11 N12 108.0(7) . 2_656
C24 N11 Cu6 136.3(6) . .
N12 N11 Cu6 114.5(5) 2_656 .
C26 N12 N11 106.8(7) . 2_656
C26 N12 Cu4 135.7(6) . .
N11 N12 Cu4 117.2(5) 2_656 .
C32 N13 C40 109.4(7) . .
C32 N13 C36 111.7(7) . .
C40 N13 C36 108.6(7) . .
C32 N13 C28 107.8(7) . .
C40 N13 C28 110.6(7) . .
C36 N13 C28 108.8(7) . .
N1 C1 C2 111.5(8) . .
N1 C1 C7 121.0(8) . .
C2 C1 C7 127.4(8) . .
C1 C2 C3 103.4(8) . .
C1 C2 H2 128.3 . .
C3 C2 H2 128.3 . .
N2 C3 C2 111.2(8) . .
N2 C3 C8 120.4(8) . .
C2 C3 C8 128.3(8) . .
N3 C4 C5 110.7(8) . .
N3 C4 C9 121.5(8) . .
C5 C4 C9 127.7(9) . .
C6 C5 C4 103.0(8) . .
C6 C5 H5 128.5 . .
C4 C5 H5 128.5 . .
N4 C6 C5 111.0(8) . .
N4 C6 C10 121.3(8) . .
C5 C6 C10 127.7(9) . .
F2 C7 F3 107.8(9) . .
F2 C7 F1 106.0(8) . .
F3 C7 F1 106.2(8) . .
F2 C7 C1 113.0(8) . .
F3 C7 C1 110.8(8) . .
F1 C7 C1 112.7(8) . .
F5 C8 F4 108.5(9) . .
F5 C8 F6 106.9(9) . .
F4 C8 F6 106.7(9) . .
F5 C8 C3 112.5(9) . .
F4 C8 C3 110.6(8) . .
F6 C8 C3 111.4(9) . .
F8 C9 F9 105.9(8) . .
F8 C9 F7 106.5(8) . .
F9 C9 F7 107.0(9) . .
F8 C9 C4 113.9(9) . .
F9 C9 C4 110.9(8) . .
F7 C9 C4 112.2(9) . .
F12 C10 F11 106.6(8) . .
F12 C10 F10 107.1(9) . .
F11 C10 F10 106.1(8) . .
F12 C10 C6 113.9(9) . .
F11 C10 C6 111.9(9) . .
F10 C10 C6 110.7(8) . .
N5 C11 C42 111.2(8) . .
N5 C11 C12 121.0(8) . .
C42 C11 C12 127.8(8) . .
F14 C12 F13 107.2(8) . .
F14 C12 F15 107.4(8) . .
F13 C12 F15 106.5(8) . .
F14 C12 C11 110.9(8) . .
F13 C12 C11 111.9(8) . .
F15 C12 C11 112.5(8) . .
N6 C13 C42 110.5(8) . 2_665
N6 C13 C46 121.3(8) . .
C42 C13 C46 128.1(8) 2_665 .
N7 C14 C15 110.1(9) . .
N7 C14 C20 122.0(8) . .
C15 C14 C20 127.9(9) . .
C14 C15 C16 103.9(9) . .
C14 C15 H15 128.1 . .
C16 C15 H15 128.1 . .
N8 C16 C15 110.2(8) . .
N8 C16 C21 121.7(9) . .
C15 C16 C21 128.1(9) . .
N9 C17 C18 110.6(8) . .
N9 C17 C22 122.7(9) . .
C18 C17 C22 126.6(9) . .
C19 C18 C17 102.6(8) . .
C19 C18 H18 128.7 . .
C17 C18 H18 128.7 . .
N10 C19 C18 110.9(8) . .
N10 C19 C23 122.0(8) . .
C18 C19 C23 127.1(9) . .
F18 C20 F16 107.8(8) . .
F18 C20 F17 106.7(8) . .
F16 C20 F17 105.2(8) . .
F18 C20 C14 111.3(8) . .
F16 C20 C14 112.4(9) . .
F17 C20 C14 113.0(9) . .
F19 C21 F20 107.1(10) . .
F19 C21 F21 107.4(10) . .
F20 C21 F21 106.5(9) . .
F19 C21 C16 111.1(9) . .
F20 C21 C16 113.2(9) . .
F21 C21 C16 111.2(9) . .
F24 C22 F23 107.5(9) . .
F24 C22 F22 106.0(9) . .
F23 C22 F22 104.9(9) . .
F24 C22 C17 111.9(9) . .
F23 C22 C17 113.9(9) . .
F22 C22 C17 112.1(10) . .
F25 C23 F26 106.9(8) . .
F25 C23 F27 106.7(7) . .
F26 C23 F27 106.1(8) . .
F25 C23 C19 113.7(8) . .
F26 C23 C19 111.1(8) . .
F27 C23 C19 111.9(8) . .
N11 C24 C43 111.6(8) . .
N11 C24 C25 121.3(8) . .
C43 C24 C25 127.1(9) . .
F31 C25 F33 107.1(9) . .
F31 C25 F32 106.4(8) . .
F33 C25 F32 107.3(9) . .
F31 C25 C24 112.8(9) . .
F33 C25 C24 110.5(8) . .
F32 C25 C24 112.4(9) . .
N12 C26 C43 110.6(8) . 2_656
N12 C26 C27 121.2(8) . .
C43 C26 C27 128.2(9) 2_656 .
F28 C27 F30 108.4(8) . .
F28 C27 F29 107.0(8) . .
F30 C27 F29 106.2(8) . .
F28 C27 C26 111.0(8) . .
F30 C27 C26 112.8(8) . .
F29 C27 C26 111.3(8) . .
C29 C28 N13 114.9(8) . .
C29 C28 H28A 108.5 . .
N13 C28 H28A 108.5 . .
C29 C28 H28B 108.5 . .
N13 C28 H28B 108.5 . .
H28A C28 H28B 107.5 . .
C28 C29 C30 111.3(8) . .
C28 C29 H29A 109.4 . .
C30 C29 H29A 109.4 . .
C28 C29 H29B 109.4 . .
C30 C29 H29B 109.4 . .
H29A C29 H29B 108.0 . .
C29 C30 C31 112.9(9) . .
C29 C30 H30A 109.0 . .
C31 C30 H30A 109.0 . .
C29 C30 H30B 109.0 . .
C31 C30 H30B 109.0 . .
H30A C30 H30B 107.8 . .
C30 C31 H31A 109.5 . .
C30 C31 H31B 109.5 . .
H31A C31 H31B 109.5 . .
C30 C31 H31C 109.5 . .
H31A C31 H31C 109.5 . .
H31B C31 H31C 109.5 . .
C33A C32 N13 109(2) . .
C33 C32 N13 119.2(10) . .
C33A C32 H32A 122.5 . .
C33 C32 H32A 107.5 . .
N13 C32 H32A 107.5 . .
C33A C32 H32B 102.6 . .
C33 C32 H32B 107.5 . .
N13 C32 H32B 107.5 . .
H32A C32 H32B 107.0 . .
C32 C33 C34 107.3(14) . .
C32 C33 H33A 110.3 . .
C34 C33 H33A 110.3 . .
C32 C33 H33B 110.3 . .
C34 C33 H33B 110.3 . .
H33A C33 H33B 108.5 . .
C35 C34 C33 111.8(15) . .
C35 C34 H34A 109.2 . .
C33 C34 H34A 109.2 . .
C35 C34 H34B 109.2 . .
C33 C34 H34B 109.2 . .
H34A C34 H34B 107.9 . .
C34A C33A C32 114(4) . .
C34A C33A H33C 108.7 . .
C32 C33A H33C 108.7 . .
C34A C33A H33D 108.7 . .
C32 C33A H33D 108.7 . .
H33C C33A H33D 107.6 . .
C35A C34A C33A 119(5) . .
C35A C34A H34C 107.6 . .
C33A C34A H34C 107.6 . .
C35A C34A H34D 107.6 . .
C33A C34A H34D 107.6 . .
H34C C34A H34D 107.0 . .
C34A C35A H35D 109.5 . .
C34A C35A H35E 109.5 . .
H35D C35A H35E 109.5 . .
C34A C35A H35F 109.5 . .
H35D C35A H35F 109.5 . .
H35E C35A H35F 109.5 . .
C37 C36 N13 117.2(8) . .
C37 C36 H36A 108.0 . .
N13 C36 H36A 108.0 . .
C37 C36 H36B 108.0 . .
N13 C36 H36B 108.0 . .
H36A C36 H36B 107.2 . .
C36 C37 C38 111.2(8) . .
C36 C37 H37A 109.4 . .
C38 C37 H37A 109.4 . .
C36 C37 H37B 109.4 . .
C38 C37 H37B 109.4 . .
H37A C37 H37B 108.0 . .
C39 C38 C37 114.7(9) . .
C39 C38 H38A 108.6 . .
C37 C38 H38A 108.6 . .
C39 C38 H38B 108.6 . .
C37 C38 H38B 108.6 . .
H38A C38 H38B 107.6 . .
C38 C39 H39A 109.5 . .
C38 C39 H39B 109.5 . .
H39A C39 H39B 109.5 . .
C38 C39 H39C 109.5 . .
H39A C39 H39C 109.5 . .
H39B C39 H39C 109.5 . .
C41 C40 N13 116.0(7) . .
C41 C40 H40A 108.3 . .
N13 C40 H40A 108.3 . .
C41 C40 H40B 108.3 . .
N13 C40 H40B 108.3 . .
H40A C40 H40B 107.4 . .
C44 C41 C40 111.6(8) . .
C44 C41 H41A 109.3 . .
C40 C41 H41A 109.3 . .
C44 C41 H41B 109.3 . .
C40 C41 H41B 109.3 . .
H41A C41 H41B 108.0 . .
C11 C42 C13 103.6(8) . 2_665
C11 C42 H42 128.2 . .
C13 C42 H42 128.2 2_665 .
C24 C43 C26 103.0(8) . 2_656
C24 C43 H43 128.5 . .
C26 C43 H43 128.5 2_656 .
C41 C44 C45 111.6(9) . .
C41 C44 H44A 109.3 . .
C45 C44 H44A 109.3 . .
C41 C44 H44B 109.3 . .
C45 C44 H44B 109.3 . .
H44A C44 H44B 108.0 . .
C44 C45 H45A 109.5 . .
C44 C45 H45B 109.5 . .
H45A C45 H45B 109.5 . .
C44 C45 H45C 109.5 . .
H45A C45 H45C 109.5 . .
H45B C45 H45C 109.5 . .
F34 C46 F35 107.2(7) . .
F34 C46 F36 106.1(7) . .
F35 C46 F36 106.8(7) . .
F34 C46 C13 112.4(8) . .
F35 C46 C13 110.8(8) . .
F36 C46 C13 113.2(8) . .
C48 C47 H47A 105.9 . .
C48 C47 H47B 112.4 . .
H47A C47 H47B 109.5 . .
C48 C47 H47C 110.0 . .
H47A C47 H47C 109.5 . .
H47B C47 H47C 109.5 . .
C47 C48 C49 118(3) . .
C47 C48 H48A 107.7 . .
C49 C48 H48A 107.7 . .
C47 C48 H48B 107.7 . .
C49 C48 H48B 107.7 . .
H48A C48 H48B 107.1 . .
C48 C49 C50 126(3) . .
C48 C49 H49A 105.8 . .
C50 C49 H49A 105.8 . .
C48 C49 H49B 105.8 . .
C50 C49 H49B 105.8 . .
H49A C49 H49B 106.2 . .
C51 C52 H52A 111.0 . .
C51 C52 H52B 109.5 . .
H52A C52 H52B 109.5 . .
C51 C52 H52C 107.9 . .
H52A C52 H52C 109.5 . .
H52B C52 H52C 109.5 . .
C52 C51 C50 128(4) . .
C52 C51 H51A 105.3 . .
C50 C51 H51A 105.3 . .
C52 C51 H51B 105.3 . .
C50 C51 H51B 105.3 . .
H51A C51 H51B 106.0 . .
C54A C53 H53A 112.2 . .
C54 C53 H53A 112.0 . .
C54A C53 H53B 111.0 . .
C54 C53 H53B 111.1 . .
H53A C53 H53B 109.5 . .
C54A C53 H53C 105.2 . .
C54 C53 H53C 105.2 . .
H53A C53 H53C 109.5 . .
H53B C53 H53C 109.5 . .
C56 C55 C54A 146(5) . .
C56 C55 C54 146(5) . .
C56 C55 H55A 100.3 . .
C54A C55 H55A 100.1 . .
C54 C55 H55A 100.3 . .
C56 C55 H55B 100.3 . .
C54A C55 H55B 100.2 . .
C54 C55 H55B 100.3 . .
H55A C55 H55B 104.3 . .
C57 C56 C55 131(6) . .
C57 C56 C57A 46(4) . .
C55 C56 C57A 163(5) . .
C57 C56 H56A 104.5 . .
C55 C56 H56A 104.5 . .
C57A C56 H56A 65.7 . .
C57 C56 H56B 104.5 . .
C55 C56 H56B 104.5 . .
C57A C56 H56B 92.1 . .
H56A C56 H56B 105.7 . .
C55 C54 C53 120(4) . .
C55 C54 C58 105(4) . .
C53 C54 C58 111(4) . .
C55 C54 H54 106.8 . .
C53 C54 H54 106.8 . .
C58 C54 H54 106.8 . .
C56 C57 H57A 111.2 . .
C56 C57 H57B 108.7 . .
H57A C57 H57B 109.5 . .
C56 C57 H57C 108.4 . .
H57A C57 H57C 109.5 . .
H57B C57 H57C 109.5 . .
C56 C57 H57F 122.6 . .
H57A C57 H57F 105.4 . .
H57B C57 H57F 98.4 . .
C55 C54A C53 120(4) . .
C55 C54A C58 105(4) . .
C53 C54A C58 111(4) . .
C55 C54A H54A 106.7 . .
C53 C54A H54A 106.7 . .
C58 C54A H54A 106.7 . .
C56 C57A H57C 120.6 . .
C56 C57A H57D 108.6 . .
H57C C57A H57D 109.9 . .
C56 C57A H57E 113.7 . .
H57C C57A H57E 93.6 . .
H57D C57A H57E 109.5 . .
C56 C57A H57F 106.0 . .
H57D C57A H57F 109.5 . .
H57E C57A H57F 109.5 . .
C54 C58 H58A 108.3 . .
C54A C58 H58A 108.2 . .
C54 C58 H58B 110.6 . .
C54A C58 H58B 110.5 . .
H58A C58 H58B 109.5 . .
C54 C58 H58C 109.5 . .
C54A C58 H58C 109.7 . .
H58A C58 H58C 109.5 . .
H58B C58 H58C 109.5 . .

loop_
_geom_bond_atom_site_label_1
_geom_bond_atom_site_label_2
_geom_bond_distance
_geom_bond_site_symmetry_2
C50 C51 1.44(2) .
C50 C49 1.444(19) .
C50 H50A 0.9700 .
C50 H50B 0.9700 .
I2 Cu4 3.0712(11) 2_656
I2 Cu4 3.0712(11) .
I2 Cu5 3.0956(11) 2_656
I2 Cu5 3.0956(11) .
I2 Cu6 3.1075(11) 2_656
I2 Cu6 3.1075(11) .
I1 Cu3 3.0382(11) 2_665
I1 Cu3 3.0382(11) .
I1 Cu1 3.0977(11) .
I1 Cu1 3.0977(11) 2_665
Cu1 O5 1.913(6) .
Cu1 O1 1.923(6) .
Cu1 N1 1.996(7) .
Cu1 N6 1.998(7) .
Cu2 O2 1.912(6) .
Cu2 O1 1.920(6) .
Cu2 N2 1.994(7) .
Cu2 N3 2.000(7) .
Cu3 O2 1.919(6) .
Cu3 O5 1.927(6) 2_665
Cu3 N4 2.009(7) .
Cu3 N5 2.014(7) .
Cu4 O6 1.911(6) .
Cu4 O3 1.934(6) .
Cu4 N12 1.984(7) .
Cu4 N7 1.997(8) .
Cu5 O4 1.918(6) .
Cu5 O3 1.922(6) .
Cu5 N8 1.985(8) .
Cu5 N9 2.012(8) .
Cu6 O4 1.916(6) .
Cu6 O6 1.924(6) 2_656
Cu6 N10 1.991(7) .
Cu6 N11 2.002(7) .
F1 C7 1.345(12) .
F2 C7 1.332(12) .
F3 C7 1.335(11) .
F4 C8 1.329(11) .
F5 C8 1.320(13) .
F6 C8 1.332(13) .
F7 C9 1.346(13) .
F8 C9 1.332(12) .
F9 C9 1.339(11) .
F10 C10 1.341(11) .
F11 C10 1.337(13) .
F12 C10 1.328(13) .
F13 C12 1.339(11) .
F14 C12 1.324(11) .
F15 C12 1.357(12) .
F16 C20 1.340(11) .
F17 C20 1.341(12) .
F18 C20 1.320(11) .
F19 C21 1.325(12) .
F20 C21 1.328(13) .
F21 C21 1.344(14) .
F22 C22 1.359(14) .
F23 C22 1.335(13) .
F24 C22 1.335(12) .
F25 C23 1.332(11) .
F26 C23 1.338(11) .
F27 C23 1.340(11) .
F28 C27 1.330(11) .
F29 C27 1.349(11) .
F30 C27 1.335(12) .
F31 C25 1.328(13) .
F32 C25 1.346(13) .
F33 C25 1.344(12) .
F34 C46 1.340(11) .
F35 C46 1.341(10) .
F36 C46 1.342(11) .
O1 H1 0.5578 .
O2 H2O 0.4947 .
O3 H3 0.8077 .
O4 H4 0.7008 .
O5 Cu3 1.927(6) 2_665
O5 H5O 0.6175 .
O6 Cu6 1.924(6) 2_656
O6 H6 0.7357 .
N1 C1 1.338(11) .
N1 N2 1.363(10) .
N2 C3 1.343(11) .
N3 C4 1.337(12) .
N3 N4 1.358(10) .
N4 C6 1.341(12) .
N5 N6 1.347(10) 2_665
N5 C11 1.350(11) .
N6 C13 1.340(11) .
N6 N5 1.347(10) 2_665
N7 N8 1.351(11) .
N7 C14 1.362(12) .
N8 C16 1.346(12) .
N9 C17 1.333(12) .
N9 N10 1.341(10) .
N10 C19 1.334(12) .
N11 C24 1.327(12) .
N11 N12 1.352(10) 2_656
N12 C26 1.339(12) .
N12 N11 1.352(10) 2_656
N13 C32 1.517(12) .
N13 C40 1.517(11) .
N13 C36 1.520(12) .
N13 C28 1.531(12) .
C1 C2 1.363(13) .
C1 C7 1.493(13) .
C2 C3 1.372(13) .
C2 H2 0.9300 .
C3 C8 1.501(14) .
C4 C5 1.389(13) .
C4 C9 1.471(13) .
C5 C6 1.384(13) .
C5 H5 0.9300 .
C6 C10 1.481(13) .
C11 C42 1.357(13) .
C11 C12 1.490(13) .
C13 C42 1.378(12) 2_665
C13 C46 1.489(13) .
C14 C15 1.381(14) .
C14 C20 1.466(14) .
C15 C16 1.391(14) .
C15 H15 0.9300 .
C16 C21 1.487(14) .
C17 C18 1.389(14) .
C17 C22 1.468(14) .
C18 C19 1.382(13) .
C18 H18 0.9300 .
C19 C23 1.490(13) .
C24 C43 1.356(14) .
C24 C25 1.494(14) .
C26 C43 1.392(14) 2_656
C26 C27 1.495(13) .
C28 C29 1.500(14) .
C28 H28A 0.9700 .
C28 H28B 0.9700 .
C29 C30 1.505(14) .
C29 H29A 0.9700 .
C29 H29B 0.9700 .
C30 C31 1.515(14) .
C30 H30A 0.9700 .
C30 H30B 0.9700 .
C31 H31A 0.9600 .
C31 H31B 0.9600 .
C31 H31C 0.9600 .
C32 C33A 1.51(3) .
C32 C33 1.514(16) .
C32 H32A 0.9700 .
C32 H32B 0.9700 .
C33 C34 1.515(18) .
C33 H33A 0.9700 .
C33 H33B 0.9700 .
C34 C35 1.486(19) .
C34 H34A 0.9700 .
C34 H34B 0.9700 .
C35 H35A 0.9600 .
C35 H35B 0.9600 .
C35 H35C 0.9600 .
C33A C34A 1.50(3) .
C33A H33C 0.9700 .
C33A H33D 0.9700 .
C34A C35A 1.49(3) .
C34A H34C 0.9700 .
C34A H34D 0.9700 .
C35A H35D 0.9600 .
C35A H35E 0.9600 .
C35A H35F 0.9600 .
C36 C37 1.501(13) .
C36 H36A 0.9700 .
C36 H36B 0.9700 .
C37 C38 1.531(14) .
C37 H37A 0.9700 .
C37 H37B 0.9700 .
C38 C39 1.492(15) .
C38 H38A 0.9700 .
C38 H38B 0.9700 .
C39 H39A 0.9600 .
C39 H39B 0.9600 .
C39 H39C 0.9600 .
C40 C41 1.516(13) .
C40 H40A 0.9700 .
C40 H40B 0.9700 .
C41 C44 1.504(14) .
C41 H41A 0.9700 .
C41 H41B 0.9700 .
C42 C13 1.378(12) 2_665
C42 H42 0.9300 .
C43 C26 1.392(14) 2_656
C43 H43 0.9300 .
C44 C45 1.510(16) .
C44 H44A 0.9700 .
C44 H44B 0.9700 .
C45 H45A 0.9600 .
C45 H45B 0.9600 .
C45 H45C 0.9600 .
C47 C48 1.433(19) .
C47 H47A 0.9600 .
C47 H47B 0.9600 .
C47 H47C 0.9600 .
C48 C49 1.434(19) .
C48 H48A 0.9700 .
C48 H48B 0.9700 .
C49 H49A 0.9700 .
C49 H49B 0.9700 .
C52 C51 1.44(2) .
C52 H52A 0.9600 .
C52 H52B 0.9600 .
C52 H52C 0.9600 .
C51 H51A 0.9700 .
C51 H51B 0.9700 .
C53 C54A 1.49(3) .
C53 C54 1.49(3) .
C53 H53A 0.9600 .
C53 H53B 0.9600 .
C53 H53C 0.9600 .
C55 C56 1.49(3) .
C55 C54A 1.49(3) .
C55 C54 1.49(3) .
C55 H55A 0.9700 .
C55 H55B 0.9700 .
C56 C57 1.49(4) .
C56 C57A 1.49(4) .
C56 H56A 0.9700 .
C56 H56B 0.9700 .
C54 C58 1.51(3) .
C54 H54 0.9800 .
C57 H57A 0.9600 .
C57 H57B 0.9600 .
C57 H57C 0.9600 .
C57 H57F 0.7333 .
C54A C58 1.52(3) .
C54A H54A 0.9800 .
C57A H57C 0.7899 .
C57A H57D 0.9600 .
C57A H57E 0.9600 .
C57A H57F 0.9600 .
C58 H58A 0.9600 .
C58 H58B 0.9600 .
C58 H58C 0.9600 .

loop_
_geom_torsion_atom_site_label_1
_geom_torsion_atom_site_label_2
_geom_torsion_atom_site_label_3
_geom_torsion_atom_site_label_4
_geom_torsion
_geom_torsion_site_symmetry_1
_geom_torsion_site_symmetry_4
Cu3 I1 Cu1 O5 -29.24(18) 2_665 .
Cu3 I1 Cu1 O5 150.76(18) . .
Cu3 I1 Cu1 O1 149.91(18) 2_665 .
Cu3 I1 Cu1 O1 -30.09(18) . .
Cu3 I1 Cu1 N1 -126.3(2) 2_665 .
Cu3 I1 Cu1 N1 53.7(2) . .
Cu3 I1 Cu1 N6 53.7(2) 2_665 .
Cu3 I1 Cu1 N6 -126.3(2) . .
Cu1 I1 Cu3 O2 152.05(19) 2_665 .
Cu1 I1 Cu3 O5 151.09(18) . 2_665
Cu1 I1 Cu3 O5 -28.91(18) 2_665 2_665
Cu1 I1 Cu3 N4 54.7(2) . .
Cu1 I1 Cu3 N4 -125.3(2) 2_665 .
Cu1 I1 Cu3 N5 -125.4(2) . .
Cu1 I1 Cu3 N5 54.6(2) 2_665 .
Cu5 I2 Cu4 O6 27.28(19) 2_656 .
Cu5 I2 Cu4 O6 -152.72(19) . .
Cu6 I2 Cu4 O6 29.44(18) 2_656 .
Cu6 I2 Cu4 O6 -150.56(18) . .
Cu5 I2 Cu4 O3 -149.91(19) 2_656 .
Cu5 I2 Cu4 O3 30.09(19) . .
Cu6 I2 Cu4 O3 -147.74(19) 2_656 .
Cu6 I2 Cu4 O3 32.26(19) . .
Cu5 I2 Cu4 N12 -55.7(2) 2_656 .
Cu5 I2 Cu4 N12 124.3(2) . .
Cu6 I2 Cu4 N12 -53.5(2) 2_656 .
Cu6 I2 Cu4 N12 126.5(2) . .
Cu5 I2 Cu4 N7 125.7(2) 2_656 .
Cu5 I2 Cu4 N7 -54.3(2) . .
Cu6 I2 Cu4 N7 127.9(2) 2_656 .
Cu6 I2 Cu4 N7 -52.1(2) . .
Cu4 I2 Cu5 O4 -31.31(19) 2_656 .
Cu4 I2 Cu5 O4 148.69(19) . .
Cu6 I2 Cu5 O4 150.86(19) 2_656 .
Cu6 I2 Cu5 O4 -29.14(19) . .
Cu4 I2 Cu5 O3 149.66(19) 2_656 .
Cu4 I2 Cu5 O3 -30.34(19) . .
Cu6 I2 Cu5 O3 -28.16(19) 2_656 .
Cu6 I2 Cu5 O3 151.84(19) . .
Cu4 I2 Cu5 N8 -127.1(2) 2_656 .
Cu4 I2 Cu5 N8 52.9(2) . .
Cu6 I2 Cu5 N8 55.1(2) 2_656 .
Cu6 I2 Cu5 N8 -124.9(2) . .
Cu4 I2 Cu5 N9 52.5(2) 2_656 .
Cu4 I2 Cu5 N9 -127.5(2) . .
Cu6 I2 Cu5 N9 -125.3(2) 2_656 .
Cu6 I2 Cu5 N9 54.7(2) . .
Cu4 I2 Cu6 O4 -152.98(19) 2_656 .
Cu4 I2 Cu6 O4 27.02(19) . .
Cu5 I2 Cu6 O4 -150.80(18) 2_656 .
Cu5 I2 Cu6 O4 29.20(19) . .
Cu4 I2 Cu6 O6 29.30(18) 2_656 2_656
Cu4 I2 Cu6 O6 -150.70(18) . 2_656
Cu5 I2 Cu6 O6 31.47(19) 2_656 2_656
Cu5 I2 Cu6 O6 -148.53(19) . 2_656
Cu4 I2 Cu6 N10 124.7(2) 2_656 .
Cu4 I2 Cu6 N10 -55.3(2) . .
Cu5 I2 Cu6 N10 126.8(2) 2_656 .
Cu5 I2 Cu6 N10 -53.2(2) . .
Cu4 I2 Cu6 N11 -55.3(2) 2_656 .
Cu4 I2 Cu6 N11 124.7(2) . .
Cu5 I2 Cu6 N11 -53.2(2) 2_656 .
Cu5 I2 Cu6 N11 126.8(2) . .
O2 Cu2 O1 Cu1 -45.8(11) . .
N2 Cu2 O1 Cu1 53.9(3) . .
N3 Cu2 O1 Cu1 -141.4(3) . .
O5 Cu1 O1 Cu2 50.5(13) . .
N1 Cu1 O1 Cu2 -52.9(3) . .
N6 Cu1 O1 Cu2 143.3(3) . .
I1 Cu1 O1 Cu2 46.6(2) . .
O1 Cu2 O2 Cu3 -44.1(11) . .
N2 Cu2 O2 Cu3 -141.9(3) . .
N3 Cu2 O2 Cu3 53.3(3) . .
O5 Cu3 O2 Cu2 41.2(15) 2_665 .
N4 Cu3 O2 Cu2 -53.0(3) . .
N5 Cu3 O2 Cu2 142.4(3) . .
I1 Cu3 O2 Cu2 46.3(2) . .
O4 Cu5 O3 Cu4 42.3(13) . .
N8 Cu5 O3 Cu4 -53.0(3) . .
N9 Cu5 O3 Cu4 142.8(3) . .
I2 Cu5 O3 Cu4 46.6(2) . .
O6 Cu4 O3 Cu5 -59.6(13) . .
N12 Cu4 O3 Cu5 -144.7(3) . .
N7 Cu4 O3 Cu5 50.8(3) . .
I2 Cu4 O3 Cu5 -47.1(2) . .
O6 Cu6 O4 Cu5 -35.7(13) 2_656 .
N10 Cu6 O4 Cu5 54.2(3) . .
N11 Cu6 O4 Cu5 -140.6(3) . .
I2 Cu6 O4 Cu5 -45.4(2) . .
O3 Cu5 O4 Cu6 49.9(13) . .
N8 Cu5 O4 Cu6 143.8(3) . .
N9 Cu5 O4 Cu6 -52.1(3) . .
I2 Cu5 O4 Cu6 45.6(2) . .
O1 Cu1 O5 Cu3 41.2(13) . 2_665
N1 Cu1 O5 Cu3 143.1(3) . 2_665
N6 Cu1 O5 Cu3 -53.1(3) . 2_665
I1 Cu1 O5 Cu3 45.0(2) . 2_665
O3 Cu4 O6 Cu6 -33.7(13) . 2_656
N12 Cu4 O6 Cu6 52.6(3) . 2_656
N7 Cu4 O6 Cu6 -142.6(3) . 2_656
I2 Cu4 O6 Cu6 -46.2(2) . 2_656
O5 Cu1 N1 C1 56.2(9) . .
O1 Cu1 N1 C1 -136.3(9) . .
N6 Cu1 N1 C1 -40.6(16) . .
I1 Cu1 N1 C1 139.6(8) . .
O5 Cu1 N1 N2 -137.7(6) . .
O1 Cu1 N1 N2 29.8(6) . .
N6 Cu1 N1 N2 125.5(10) . .
I1 Cu1 N1 N2 -54.3(6) . .
C1 N1 N2 C3 -0.1(9) . .
Cu1 N1 N2 C3 -170.1(6) . .
C1 N1 N2 Cu2 173.1(6) . .
Cu1 N1 N2 Cu2 3.0(7) . .
O2 Cu2 N2 C3 -58.8(9) . .
O1 Cu2 N2 C3 136.1(9) . .
N3 Cu2 N2 C3 39.8(17) . .
O2 Cu2 N2 N1 130.9(6) . .
O1 Cu2 N2 N1 -34.3(6) . .
N3 Cu2 N2 N1 -130.5(10) . .
O2 Cu2 N3 C4 140.2(9) . .
O1 Cu2 N3 C4 -54.7(9) . .
N2 Cu2 N3 C4 39.8(17) . .
O2 Cu2 N3 N4 -31.3(6) . .
O1 Cu2 N3 N4 133.8(6) . .
N2 Cu2 N3 N4 -131.7(10) . .
C4 N3 N4 C6 -0.4(10) . .
Cu2 N3 N4 C6 173.4(6) . .
C4 N3 N4 Cu3 -174.1(6) . .
Cu2 N3 N4 Cu3 -0.3(8) . .
O2 Cu3 N4 C6 -139.8(9) . .
O5 Cu3 N4 C6 51.3(9) 2_665 .
N5 Cu3 N4 C6 -43.5(17) . .
I1 Cu3 N4 C6 136.0(9) . .
O2 Cu3 N4 N3 31.5(6) . .
O5 Cu3 N4 N3 -137.4(6) 2_665 .
N5 Cu3 N4 N3 127.8(10) . .
I1 Cu3 N4 N3 -52.7(6) . .
O2 Cu3 N5 N6 -141.2(6) . 2_665
O5 Cu3 N5 N6 28.0(6) 2_665 2_665
N4 Cu3 N5 N6 124.5(10) . 2_665
I1 Cu3 N5 N6 -55.0(5) . 2_665
O2 Cu3 N5 C11 49.7(9) . .
O5 Cu3 N5 C11 -141.1(9) 2_665 .
N4 Cu3 N5 C11 -44.6(16) . .
I1 Cu3 N5 C11 135.9(8) . .
O5 Cu1 N6 C13 -140.7(9) . .
O1 Cu1 N6 C13 52.0(9) . .
N1 Cu1 N6 C13 -42.0(16) . .
I1 Cu1 N6 C13 137.9(8) . .
O5 Cu1 N6 N5 34.3(6) . 2_665
O1 Cu1 N6 N5 -132.9(6) . 2_665
N1 Cu1 N6 N5 133.0(10) . 2_665
I1 Cu1 N6 N5 -47.1(6) . 2_665
O6 Cu4 N7 N8 140.6(6) . .
O3 Cu4 N7 N8 -27.1(6) . .
N12 Cu4 N7 N8 -119.1(11) . .
I2 Cu4 N7 N8 55.5(6) . .
O6 Cu4 N7 C14 -51.3(9) . .
O3 Cu4 N7 C14 141.0(9) . .
N12 Cu4 N7 C14 49.0(16) . .
I2 Cu4 N7 C14 -136.4(9) . .
C14 N7 N8 C16 -0.1(10) . .
Cu4 N7 N8 C16 171.2(6) . .
C14 N7 N8 Cu5 -177.3(6) . .
Cu4 N7 N8 Cu5 -5.9(8) . .
O4 Cu5 N8 C16 52.9(10) . .
O3 Cu5 N8 C16 -140.2(10) . .
N9 Cu5 N8 C16 -40.7(17) . .
I2 Cu5 N8 C16 137.9(9) . .
O4 Cu5 N8 N7 -131.0(6) . .
O3 Cu5 N8 N7 35.9(6) . .
N9 Cu5 N8 N7 135.4(10) . .
I2 Cu5 N8 N7 -46.0(6) . .
O4 Cu5 N9 C17 -140.2(9) . .
O3 Cu5 N9 C17 52.7(9) . .
N8 Cu5 N9 C17 -44.9(17) . .
I2 Cu5 N9 C17 136.4(9) . .
O4 Cu5 N9 N10 27.4(6) . .
O3 Cu5 N9 N10 -139.7(6) . .
N8 Cu5 N9 N10 122.6(11) . .
I2 Cu5 N9 N10 -56.0(6) . .
C17 N9 N10 C19 0.4(10) . .
Cu5 N9 N10 C19 -170.6(6) . .
C17 N9 N10 Cu6 177.2(6) . .
Cu5 N9 N10 Cu6 6.2(8) . .
O4 Cu6 N10 C19 139.2(9) . .
O6 Cu6 N10 C19 -54.4(9) 2_656 .
N11 Cu6 N10 C19 41.9(17) . .
I2 Cu6 N10 C19 -138.1(9) . .
O4 Cu6 N10 N9 -36.4(6) . .
O6 Cu6 N10 N9 130.0(6) 2_656 .
N11 Cu6 N10 N9 -133.6(11) . .
I2 Cu6 N10 N9 46.3(6) . .
O4 Cu6 N11 C24 -54.1(10) . .
O6 Cu6 N11 C24 139.1(9) 2_656 .
N10 Cu6 N11 C24 41.3(17) . .
I2 Cu6 N11 C24 -138.7(9) . .
O4 Cu6 N11 N12 140.0(6) . 2_656
O6 Cu6 N11 N12 -26.8(6) 2_656 2_656
N10 Cu6 N11 N12 -124.6(11) . 2_656
I2 Cu6 N11 N12 55.4(6) . 2_656
O6 Cu4 N12 C26 137.8(9) . .
O3 Cu4 N12 C26 -55.2(9) . .
N7 Cu4 N12 C26 35.4(17) . .
I2 Cu4 N12 C26 -139.2(9) . .
O6 Cu4 N12 N11 -35.5(6) . 2_656
O3 Cu4 N12 N11 131.5(6) . 2_656
N7 Cu4 N12 N11 -137.9(10) . 2_656
I2 Cu4 N12 N11 47.5(6) . 2_656
N2 N1 C1 C2 -0.1(10) . .
Cu1 N1 C1 C2 166.8(7) . .
N2 N1 C1 C7 -177.5(8) . .
Cu1 N1 C1 C7 -10.6(14) . .
N1 C1 C2 C3 0.2(10) . .
C7 C1 C2 C3 177.4(9) . .
N1 N2 C3 C2 0.2(10) . .
Cu2 N2 C3 C2 -170.7(7) . .
N1 N2 C3 C8 177.9(8) . .
Cu2 N2 C3 C8 7.0(14) . .
C1 C2 C3 N2 -0.2(11) . .
C1 C2 C3 C8 -177.7(10) . .
N4 N3 C4 C5 -0.1(11) . .
Cu2 N3 C4 C5 -172.0(7) . .
N4 N3 C4 C9 177.5(9) . .
Cu2 N3 C4 C9 5.6(15) . .
N3 C4 C5 C6 0.6(11) . .
C9 C4 C5 C6 -176.8(10) . .
N3 N4 C6 C5 0.8(11) . .
Cu3 N4 C6 C5 172.7(7) . .
N3 N4 C6 C10 -179.7(9) . .
Cu3 N4 C6 C10 -7.8(15) . .
C4 C5 C6 N4 -0.8(11) . .
C4 C5 C6 C10 179.7(10) . .
N1 C1 C7 F2 43.3(12) . .
C2 C1 C7 F2 -133.8(10) . .
N1 C1 C7 F3 164.3(9) . .
C2 C1 C7 F3 -12.7(15) . .
N1 C1 C7 F1 -76.9(11) . .
C2 C1 C7 F1 106.1(11) . .
N2 C3 C8 F5 -41.3(13) . .
C2 C3 C8 F5 136.1(10) . .
N2 C3 C8 F4 -162.8(9) . .
C2 C3 C8 F4 14.6(16) . .
N2 C3 C8 F6 78.7(12) . .
C2 C3 C8 F6 -103.9(11) . .
N3 C4 C9 F8 78.3(12) . .
C5 C4 C9 F8 -104.6(12) . .
N3 C4 C9 F9 -162.4(9) . .
C5 C4 C9 F9 14.7(16) . .
N3 C4 C9 F7 -42.8(13) . .
C5 C4 C9 F7 134.3(10) . .
N4 C6 C10 F12 -80.1(12) . .
C5 C6 C10 F12 99.3(12) . .
N4 C6 C10 F11 40.9(13) . .
C5 C6 C10 F11 -139.7(10) . .
N4 C6 C10 F10 159.0(9) . .
C5 C6 C10 F10 -21.6(15) . .
N6 N5 C11 C42 -0.1(10) 2_665 .
Cu3 N5 C11 C42 169.6(7) . .
N6 N5 C11 C12 177.4(8) 2_665 .
Cu3 N5 C11 C12 -12.9(14) . .
N5 C11 C12 F14 170.7(8) . .
C42 C11 C12 F14 -12.2(14) . .
N5 C11 C12 F13 -69.6(11) . .
C42 C11 C12 F13 107.5(11) . .
N5 C11 C12 F15 50.3(12) . .
C42 C11 C12 F15 -132.6(10) . .
N5 N6 C13 C42 -0.1(10) 2_665 2_665
Cu1 N6 C13 C42 175.2(6) . 2_665
N5 N6 C13 C46 177.4(8) 2_665 .
Cu1 N6 C13 C46 -7.3(14) . .
N8 N7 C14 C15 -0.8(11) . .
Cu4 N7 C14 C15 -169.6(7) . .
N8 N7 C14 C20 179.7(9) . .
Cu4 N7 C14 C20 10.9(15) . .
N7 C14 C15 C16 1.4(12) . .
C20 C14 C15 C16 -179.1(10) . .
N7 N8 C16 C15 1.1(11) . .
Cu5 N8 C16 C15 177.4(7) . .
N7 N8 C16 C21 -177.0(9) . .
Cu5 N8 C16 C21 -0.7(16) . .
C14 C15 C16 N8 -1.5(12) . .
C14 C15 C16 C21 176.3(11) . .
N10 N9 C17 C18 0.1(11) . .
Cu5 N9 C17 C18 168.2(7) . .
N10 N9 C17 C22 179.2(9) . .
Cu5 N9 C17 C22 -12.7(16) . .
N9 C17 C18 C19 -0.5(11) . .
C22 C17 C18 C19 -179.6(10) . .
N9 N10 C19 C18 -0.8(11) . .
Cu6 N10 C19 C18 -176.6(7) . .
N9 N10 C19 C23 176.1(8) . .
Cu6 N10 C19 C23 0.3(14) . .
C17 C18 C19 N10 0.8(11) . .
C17 C18 C19 C23 -175.9(10) . .
N7 C14 C20 F18 -164.7(9) . .
C15 C14 C20 F18 15.9(16) . .
N7 C14 C20 F16 -43.6(13) . .
C15 C14 C20 F16 137.0(11) . .
N7 C14 C20 F17 75.2(12) . .
C15 C14 C20 F17 -104.2(12) . .
N8 C16 C21 F19 156.4(10) . .
C15 C16 C21 F19 -21.2(17) . .
N8 C16 C21 F20 -83.0(13) . .
C15 C16 C21 F20 99.4(13) . .
N8 C16 C21 F21 36.9(14) . .
C15 C16 C21 F21 -140.8(11) . .
N9 C17 C22 F24 161.4(10) . .
C18 C17 C22 F24 -19.6(17) . .
N9 C17 C22 F23 -76.3(14) . .
C18 C17 C22 F23 102.6(12) . .
N9 C17 C22 F22 42.5(14) . .
C18 C17 C22 F22 -138.5(10) . .
N10 C19 C23 F25 83.8(11) . .
C18 C19 C23 F25 -99.8(12) . .
N10 C19 C23 F26 -155.5(8) . .
C18 C19 C23 F26 20.8(14) . .
N10 C19 C23 F27 -37.2(13) . .
C18 C19 C23 F27 139.2(10) . .
N12 N11 C24 C43 0.4(11) 2_656 .
Cu6 N11 C24 C43 -166.1(7) . .
N12 N11 C24 C25 -180.0(9) 2_656 .
Cu6 N11 C24 C25 13.5(15) . .
N11 C24 C25 F31 70.0(13) . .
C43 C24 C25 F31 -110.4(12) . .
N11 C24 C25 F33 -170.1(9) . .
C43 C24 C25 F33 9.4(16) . .
N11 C24 C25 F32 -50.3(13) . .
C43 C24 C25 F32 129.2(11) . .
N11 N12 C26 C43 -0.5(11) 2_656 2_656
Cu4 N12 C26 C43 -174.2(7) . 2_656
N11 N12 C26 C27 179.1(8) 2_656 .
Cu4 N12 C26 C27 5.3(15) . .
N12 C26 C27 F28 -155.5(9) . .
C43 C26 C27 F28 23.9(15) 2_656 .
N12 C26 C27 F30 -33.7(13) . .
C43 C26 C27 F30 145.8(10) 2_656 .
N12 C26 C27 F29 85.4(11) . .
C43 C26 C27 F29 -95.1(12) 2_656 .
C32 N13 C28 C29 61.5(10) . .
C40 N13 C28 C29 -58.0(10) . .
C36 N13 C28 C29 -177.1(8) . .
N13 C28 C29 C30 171.2(8) . .
C28 C29 C30 C31 -177.0(9) . .
C40 N13 C32 C33A -71(4) . .
C36 N13 C32 C33A 49(4) . .
C28 N13 C32 C33A 169(4) . .
C40 N13 C32 C33 -58.9(14) . .
C36 N13 C32 C33 61.3(14) . .
C28 N13 C32 C33 -179.2(12) . .
C33A C32 C33 C34 -127(15) . .
N13 C32 C33 C34 -176.8(12) . .
C32 C33 C34 C35 -171.2(16) . .
C33 C32 C33A C34A 54(10) . .
N13 C32 C33A C34A -171(5) . .
C32 C33A C34A C35A -50(9) . .
C32 N13 C36 C37 50.4(11) . .
C40 N13 C36 C37 171.1(8) . .
C28 N13 C36 C37 -68.5(10) . .
N13 C36 C37 C38 174.4(8) . .
C36 C37 C38 C39 67.0(13) . .
C32 N13 C40 C41 -166.2(8) . .
C36 N13 C40 C41 71.6(10) . .
C28 N13 C40 C41 -47.7(10) . .
N13 C40 C41 C44 -172.6(8) . .
N5 C11 C42 C13 0.2(10) . 2_665
C12 C11 C42 C13 -177.1(9) . 2_665
N11 C24 C43 C26 -0.1(11) . 2_656
C25 C24 C43 C26 -179.7(10) . 2_656
C40 C41 C44 C45 -175.5(10) . .
N6 C13 C46 F34 39.3(12) . .
C42 C13 C46 F34 -143.5(9) 2_665 .
N6 C13 C46 F35 159.3(8) . .
C42 C13 C46 F35 -23.6(13) 2_665 .
N6 C13 C46 F36 -80.8(10) . .
C42 C13 C46 F36 96.3(11) 2_665 .
C47 C48 C49 C50 175(4) . .
C51 C50 C49 C48 -167(4) . .
C49 C50 C51 C52 -168(4) . .
C54A C55 C56 C57 -49(13) . .
C54 C55 C56 C57 -49(13) . .
C54A C55 C56 C57A 22(25) . .
C54 C55 C56 C57A 23(25) . .
C56 C55 C54 C53 174(7) . .
C54A C55 C54 C53 -25(100) . .
C56 C55 C54 C58 48(12) . .
C54A C55 C54 C58 -151(100) . .
C54A C53 C54 C55 25(100) . .
C54A C53 C54 C58 148(100) . .
C56 C55 C54A C53 174(7) . .
C54 C55 C54A C53 155(100) . .
C56 C55 C54A C58 48(11) . .
C54 C55 C54A C58 29(100) . .
C54 C53 C54A C55 -155(100) . .
C54 C53 C54A C58 -32(100) . .
C55 C54 C58 C54A 60(100) . .
C53 C54 C58 C54A -71(100) . .
C55 C54A C58 C54 -120(100) . .
C53 C54A C58 C54 109(100) . .
